data_1541087
loop_
_publ_author_name
'Parise, J.B.'
'Torardi, C.C.'
'Subramanian, M.A.'
'Gopalakrishnan, J.'
'Sleight, A.W.'
'Prince, E.'

_publ_section_title
;
 Superconducting Tl2 Ba2 Cu O6+d: A high resolution neutron powder and
 single crystal x-ray diffraction investigation
;
_journal_name_full 'Physica C (Amsterdam)'
_journal_page_first 239
_journal_page_last 244
_journal_volume 159
_journal_year 1989
_chemical_formula_sum 'Ba2 Cu O6.1 Tl2'
_chemical_name_systematic 'Tl2 Ba2 Cu O6.1'
_space_group_IT_number 69
_symmetry_space_group_name_Hall '-F 2 2'
_symmetry_space_group_name_H-M 'F m m m'
_cell_angle_alpha 90
_cell_angle_beta 90
_cell_angle_gamma 90
_cell_formula_units_Z 4
_cell_length_a 5.4604
_cell_length_b 5.4848
_cell_length_c 23.2038
_cell_volume 694.935
_citation_journal_id_ASTM PHYCE6
_cod_data_source_file Parise_PHYCE6_1989_1090.cif
_cod_data_source_block Ba2Cu1O6.1Tl2
_cod_original_cell_volume 694.9353
_cod_original_formula_sum 'Ba2 Cu1 O6.1 Tl2'
_cod_database_code 1541087

loop_
_symmetry_equiv_pos_as_xyz
x,y,z
-x,-y,z
x,-y,-z
-x,y,-z
-x,-y,-z
x,y,-z
-x,y,z
x,-y,z
x,y+1/2,z+1/2
-x,-y+1/2,z+1/2
x,-y+1/2,-z+1/2
-x,y+1/2,-z+1/2
-x,-y+1/2,-z+1/2
x,y+1/2,-z+1/2
-x,y+1/2,z+1/2
x,-y+1/2,z+1/2
x+1/2,y,z+1/2
-x+1/2,-y,z+1/2
x+1/2,-y,-z+1/2
-x+1/2,y,-z+1/2
-x+1/2,-y,-z+1/2
x+1/2,y,-z+1/2
-x+1/2,y,z+1/2
x+1/2,-y,z+1/2
x+1/2,y+1/2,z
-x+1/2,-y+1/2,z
x+1/2,-y+1/2,-z
-x+1/2,y+1/2,-z
-x+1/2,-y+1/2,-z
x+1/2,y+1/2,-z
-x+1/2,y+1/2,z
x+1/2,-y+1/2,z

loop_
_atom_site_label
_atom_site_type_symbol
_atom_site_fract_x
_atom_site_fract_y
_atom_site_fract_z
_atom_site_occupancy
_atom_site_U_iso_or_equiv
O2 O-2 0 0 0.1163 1 0.0
O4 O-2 0.25 0.25 0.25 0.07 0.0
O3 O-2 0 -0.059 0.2895 0.49 0.0
O1 O-2 0.25 0.75 0 1 0.0
Tl1 Tl+3 0 -0.025 0.2024 0.5 0.0
Ba1 Ba+2 0.5 0 0.0828 1 0.0
Cu1 Cu+2 0 0 0 1 0.0
